data_7228516
loop_
_publ_author_name
'Wu, Xia'
'Fang, Li-Zhen'
'Liu, Feng-Lou'
'Pang, Xue-Jiao'
'Qin, Hai-Li'
'Zhao, Ting'
'Xu, Lu-Lin'
'Yang, Deng-Feng'
'Yang, Xiao-Long'

_publ_section_title
;
 New prenylxanthones, polyketide hemiterpenoid pigments from the
 endophytic fungus Emericella sp. XL029 and their anti-agricultural
 pathogenic fungal and antibacterial activities
;
_journal_issue 49
_journal_name_full 'RSC Adv.'
_journal_page_first 31115
_journal_paper_doi 10.1039/C7RA04762B
_journal_volume 7
_journal_year 2017
_chemical_absolute_configuration unk
_chemical_formula_moiety 'C25 H28 O7'
_chemical_formula_sum 'C25 H28 O7'
_chemical_formula_weight 440.47
_space_group_crystal_system monoclinic
_space_group_IT_number 4
_space_group_name_Hall 'P 2yb'
_space_group_name_H-M_alt 'P 1 21 1'
_symmetry_space_group_name_Hall 'P 2yb'
_symmetry_space_group_name_H-M 'P 1 21 1'
_atom_sites_solution_hydrogens mixed
_atom_sites_solution_primary dual
_audit_creation_date 2016-12-26
_audit_creation_method
;
Olex2 1.2-alpha
(compiled 2016.12.12 svn.r3370 for OlexSys, GUI svn.r5282)
;
_audit_update_record
;
2017-01-05 deposited with the CCDC.
2017-05-25 downloaded from the CCDC.
;
_cell_angle_alpha 90
_cell_angle_beta 101.759(4)
_cell_angle_gamma 90
_cell_formula_units_Z 2
_cell_length_a 6.2804(3)
_cell_length_b 17.2710(6)
_cell_length_c 10.3842(4)
_cell_measurement_reflns_used 2820
_cell_measurement_temperature 293(2)
_cell_measurement_theta_max 28.8700
_cell_measurement_theta_min 4.0580
_cell_volume 1102.72(8)
_computing_molecular_graphics 'Olex2 (Dolomanov et al., 2009)'
_computing_publication_material 'Olex2 (Dolomanov et al., 2009)'
_computing_structure_refinement 'ShelXL (Sheldrick, 2015)'
_computing_structure_solution 'ShelXT (Sheldrick, 2015)'
_diffrn_ambient_temperature 293(2)
_diffrn_detector_area_resol_mean 16.0892
_diffrn_measured_fraction_theta_full 0.998
_diffrn_measured_fraction_theta_max 0.998
_diffrn_measurement_device_type 'SuperNova, Single source at offset, Eos'
_diffrn_measurement_method '\w scans'
_diffrn_radiation_type MoK\a
_diffrn_radiation_wavelength 0.71073
_diffrn_reflns_av_R_equivalents 0.0246
_diffrn_reflns_av_unetI/netI 0.0495
_diffrn_reflns_Laue_measured_fraction_full 0.998
_diffrn_reflns_Laue_measured_fraction_max 0.998
_diffrn_reflns_limit_h_max 7
_diffrn_reflns_limit_h_min -7
_diffrn_reflns_limit_k_max 21
_diffrn_reflns_limit_k_min -21
_diffrn_reflns_limit_l_max 12
_diffrn_reflns_limit_l_min -8
_diffrn_reflns_number 7828
_diffrn_reflns_point_group_measured_fraction_full 0.994
_diffrn_reflns_point_group_measured_fraction_max 0.994
_diffrn_reflns_theta_full 25.242
_diffrn_reflns_theta_max 26.372
_diffrn_reflns_theta_min 3.506
_diffrn_source 'micro-focus sealed X-ray tube'
_exptl_absorpt_coefficient_mu 0.097
_exptl_absorpt_correction_T_max 1.00000
_exptl_absorpt_correction_T_min 0.19617
_exptl_absorpt_correction_type multi-scan
_exptl_absorpt_process_details
;
CrysAlisPro 1.171.38.41k (Rigaku Oxford Diffraction, 2015)
Empirical absorption correction using spherical harmonics,
 implemented in SCALE3 ABSPACK scaling algorithm.
;
_exptl_crystal_colour Yellow
_exptl_crystal_density_diffrn 1.327
_exptl_crystal_description Block
_exptl_crystal_F_000 468
_exptl_crystal_size_max 0.40
_exptl_crystal_size_mid 0.25
_exptl_crystal_size_min 0.10
_refine_diff_density_max 0.146
_refine_diff_density_min -0.235
_refine_diff_density_rms 0.044
_refine_ls_abs_structure_details
;
 Flack x determined using 1330 quotients [(I+)-(I-)]/[(I+)+(I-)]
 (Parsons, Flack and Wagner, Acta Cryst. B69 (2013) 249-259).
;
_refine_ls_abs_structure_Flack 0.5(6)
_refine_ls_extinction_method none
_refine_ls_goodness_of_fit_ref 1.057
_refine_ls_hydrogen_treatment mixed
_refine_ls_matrix_type full
_refine_ls_number_parameters 305
_refine_ls_number_reflns 4482
_refine_ls_number_restraints 1
_refine_ls_restrained_S_all 1.057
_refine_ls_R_factor_all 0.0631
_refine_ls_R_factor_gt 0.0478
_refine_ls_shift/su_max 0.000
_refine_ls_shift/su_mean 0.000
_refine_ls_structure_factor_coef Fsqd
_refine_ls_weighting_details 'w=1/[\s^2^(Fo^2^)+(0.0489P)^2^+0.1459P] where P=(Fo^2^+2Fc^2^)/3'
_refine_ls_weighting_scheme calc
_refine_ls_wR_factor_gt 0.1072
_refine_ls_wR_factor_ref 0.1177
_reflns_Friedel_coverage 0.926
_reflns_Friedel_fraction_full 0.990
_reflns_Friedel_fraction_max 0.990
_reflns_number_gt 3611
_reflns_number_total 4482
_reflns_threshold_expression 'I > 2\s(I)'
_cod_data_source_file c7ra04762b2.cif
_cod_data_source_block c25h28o7
_cod_database_code 7228516
_shelx_shelxl_version_number 2014/7
_shelx_space_group_comment
;
The symmetry employed for this shelxl refinement is uniquely defined
by the following loop, which should always be used as a source of
symmetry information in preference to the above space-group names.
They are only intended as comments.
;
_olex2_refinement_description
;
1. Fixed Uiso
 At 1.2 times of:
  All C(H) groups, All C(H,H) groups
 At 1.5 times of:
  All C(H,H,H) groups, All O(H) groups
2.a Ternary CH refined with riding coordinates:
 C00A(H00A), C00F(H00F), C00P(H00P)
2.b Secondary CH2 refined with riding coordinates:
 C00O(H00B,H00D), C00R(H00E,H00G)
2.c Aromatic/amide H refined with riding coordinates:
 C00C(H00C), C00N(H00N), C00Q(H00Q)
2.d Idealised Me refined as rotating group:
 C00S(H00H,H00I,H00J), C00U(H00M,H00O,H00R), C00V(H00S,H00T,H00U), C00W(H00V,
 H00W,H00X)
2.e Idealised tetrahedral OH refined as rotating group:
 O004(H004), O006(H006), O007(H007), O1(H1)
;
_olex2_submission_special_instructions 'No special instructions were received'

loop_
_space_group_symop_operation_xyz
'x, y, z'
'-x, y+1/2, -z'

loop_
_atom_site_label
_atom_site_type_symbol
_atom_site_fract_x
_atom_site_fract_y
_atom_site_fract_z
_atom_site_U_iso_or_equiv
_atom_site_adp_type
_atom_site_occupancy
_atom_site_site_symmetry_order
_atom_site_calc_flag
_atom_site_refinement_flags_posn
O001 O -0.3831(4) -0.58054(15) -0.7797(3) 0.0385(6) Uani 1 1 d .
O002 O -0.9681(4) -0.34288(17) -0.8708(3) 0.0445(7) Uani 1 1 d .
O004 O -0.1965(5) -0.78723(17) -0.5754(2) 0.0437(7) Uani 1 1 d .
H004 H -0.2733 -0.7885 -0.5204 0.066 Uiso 1 1 calc GR
O005 O -0.1730(5) -0.37879(16) -0.5900(3) 0.0469(7) Uani 1 1 d .
O006 O 0.1949(5) -0.44665(17) -0.4882(3) 0.0521(8) Uani 1 1 d .
H006 H 0.1032 -0.4123 -0.4954 0.078 Uiso 1 1 calc GR
O007 O -0.5781(5) -0.8586(2) -0.6971(3) 0.0608(9) Uani 1 1 d .
H007 H -0.4975 -0.8842 -0.6407 0.091 Uiso 1 1 calc GR
C008 C -0.6647(7) -0.1584(2) -0.7607(4) 0.0415(9) Uani 1 1 d .
C009 C 0.1076(6) -0.5097(2) -0.5555(4) 0.0375(9) Uani 1 1 d .
C00A C -0.3179(6) -0.7565(2) -0.6954(3) 0.0327(8) Uani 1 1 d .
H00A H -0.4180 -0.7171 -0.6746 0.039 Uiso 1 1 calc R
C00B C -0.5141(6) -0.5166(2) -0.7963(4) 0.0339(8) Uani 1 1 d .
C00C C -0.7180(6) -0.5287(2) -0.8766(4) 0.0370(9) Uani 1 1 d .
H00C H -0.7532 -0.5772 -0.9140 0.044 Uiso 1 1 calc R
C00D C -0.8075(6) -0.3970(2) -0.8427(3) 0.0342(9) Uani 1 1 d .
C00E C -0.1043(6) -0.5083(2) -0.6366(4) 0.0333(8) Uani 1 1 d .
C00F C -0.5356(6) -0.2985(2) -0.7303(3) 0.0319(8) Uani 1 1 d .
H00F H -0.3960 -0.2880 -0.7551 0.038 Uiso 1 1 calc R
C00G C -0.8658(6) -0.4701(2) -0.9005(4) 0.0361(9) Uani 1 1 d .
C00H C -0.4531(6) -0.4451(2) -0.7397(3) 0.0307(8) Uani 1 1 d .
C00I C -0.1791(6) -0.5768(2) -0.7017(3) 0.0339(8) Uani 1 1 d .
C00J C -0.2389(6) -0.4391(2) -0.6518(4) 0.0336(8) Uani 1 1 d .
C00K C -0.0593(7) -0.6447(2) -0.6922(4) 0.0366(9) Uani 1 1 d .
C00L C -0.4510(7) -0.8198(2) -0.7783(4) 0.0409(9) Uani 1 1 d .
C00M C -0.6022(6) -0.3815(2) -0.7687(3) 0.0315(8) Uani 1 1 d .
C00N C 0.1454(7) -0.6429(2) -0.6117(4) 0.0401(10) Uani 1 1 d .
H00N H 0.2295 -0.6876 -0.6023 0.048 Uiso 1 1 calc R
C00O C -0.1532(7) -0.7172(2) -0.7630(4) 0.0380(9) Uani 1 1 d .
H00B H -0.0361 -0.7531 -0.7671 0.046 Uiso 1 1 calc R
H00D H -0.2231 -0.7041 -0.8524 0.046 Uiso 1 1 calc R
C00P C -0.7050(6) -0.2418(2) -0.8036(4) 0.0364(9) Uani 1 1 d .
H00P H -0.6930 -0.2438 -0.8962 0.044 Uiso 1 1 calc R
C00Q C 0.2294(7) -0.5768(3) -0.5447(4) 0.0437(10) Uani 1 1 d .
H00Q H 0.3684 -0.5776 -0.4923 0.052 Uiso 1 1 calc R
C00R C -0.9280(6) -0.2715(2) -0.7985(4) 0.0434(10) Uani 1 1 d .
H00E H -0.9389 -0.2800 -0.7078 0.052 Uiso 1 1 calc R
H00G H -1.0364 -0.2334 -0.8362 0.052 Uiso 1 1 calc R
C00S C -1.0858(7) -0.4817(3) -0.9901(4) 0.0495(11) Uani 1 1 d .
H00H H -1.0919 -0.4530 -1.0699 0.074 Uiso 1 1 calc GR
H00I H -1.1978 -0.4638 -0.9468 0.074 Uiso 1 1 calc GR
H00J H -1.1072 -0.5358 -1.0104 0.074 Uiso 1 1 calc GR
C00T C -0.7853(10) -0.1215(3) -0.6898(6) 0.0657(15) Uani 1 1 d .
C00U C -0.3117(9) -0.8781(3) -0.8319(5) 0.0584(13) Uani 1 1 d .
H00M H -0.2073 -0.8999 -0.7607 0.088 Uiso 1 1 calc GR
H00O H -0.2371 -0.8528 -0.8922 0.088 Uiso 1 1 calc GR
H00R H -0.4023 -0.9185 -0.8769 0.088 Uiso 1 1 calc GR
C00V C -0.6149(8) -0.7823(3) -0.8885(4) 0.0587(12) Uani 1 1 d .
H00S H -0.7068 -0.8214 -0.9365 0.088 Uiso 1 1 calc GR
H00T H -0.5392 -0.7556 -0.9468 0.088 Uiso 1 1 calc GR
H00U H -0.7021 -0.7460 -0.8519 0.088 Uiso 1 1 calc GR
C00W C -0.4825(9) -0.1202(3) -0.8043(6) 0.0711(15) Uani 1 1 d .
H00V H -0.3485 -0.1447 -0.7633 0.107 Uiso 1 1 calc GR
H00W H -0.4783 -0.0666 -0.7798 0.107 Uiso 1 1 calc GR
H00X H -0.5017 -0.1245 -0.8981 0.107 Uiso 1 1 calc GR
O1 O -0.5129(4) -0.28426(16) -0.5929(2) 0.0414(7) Uani 1 1 d .
H1 H -0.4038 -0.3063 -0.5526 0.062 Uiso 1 1 calc GR
H00K H -0.920(10) -0.144(3) -0.663(6) 0.083(18) Uiso 1 1 d .
H00L H -0.765(9) -0.066(3) -0.667(5) 0.080(16) Uiso 1 1 d .

loop_
_atom_site_aniso_label
_atom_site_aniso_U_11
_atom_site_aniso_U_22
_atom_site_aniso_U_33
_atom_site_aniso_U_23
_atom_site_aniso_U_13
_atom_site_aniso_U_12
O001 0.0348(14) 0.0312(13) 0.0458(14) -0.0020(12) -0.0006(11) -0.0015(13)
O002 0.0343(16) 0.0449(16) 0.0488(15) -0.0041(13) -0.0044(12) 0.0066(13)
O004 0.0487(18) 0.0450(16) 0.0344(13) 0.0052(12) 0.0014(12) -0.0006(14)
O005 0.0388(16) 0.0370(16) 0.0559(17) -0.0077(13) -0.0114(13) 0.0011(13)
O006 0.0447(18) 0.0422(16) 0.0594(18) -0.0094(15) -0.0130(14) 0.0023(14)
O007 0.067(2) 0.066(2) 0.0513(19) 0.0021(16) 0.0142(16) -0.0260(18)
C008 0.043(2) 0.036(2) 0.042(2) 0.0043(18) -0.0008(18) 0.0059(18)
C009 0.037(2) 0.038(2) 0.037(2) 0.0003(17) 0.0031(16) -0.0024(18)
C00A 0.034(2) 0.033(2) 0.0324(18) -0.0008(15) 0.0098(15) 0.0027(16)
C00B 0.034(2) 0.035(2) 0.0321(18) 0.0014(16) 0.0033(15) -0.0034(17)
C00C 0.038(2) 0.036(2) 0.036(2) -0.0028(16) 0.0030(16) -0.0074(17)
C00D 0.031(2) 0.042(2) 0.0295(18) 0.0036(16) 0.0049(15) -0.0004(17)
C00E 0.033(2) 0.0313(19) 0.0336(19) 0.0032(16) 0.0031(15) -0.0014(16)
C00F 0.028(2) 0.036(2) 0.0302(18) -0.0003(15) 0.0037(14) 0.0015(16)
C00G 0.032(2) 0.044(2) 0.0302(18) -0.0015(16) 0.0015(15) -0.0076(18)
C00H 0.030(2) 0.0325(19) 0.0291(17) 0.0002(16) 0.0050(14) -0.0022(16)
C00I 0.031(2) 0.036(2) 0.0342(18) 0.0046(17) 0.0053(15) -0.0034(17)
C00J 0.031(2) 0.034(2) 0.0337(18) 0.0003(17) 0.0030(15) -0.0046(17)
C00K 0.038(2) 0.034(2) 0.039(2) 0.0040(17) 0.0118(17) -0.0014(18)
C00L 0.043(2) 0.042(2) 0.036(2) 0.0017(17) 0.0049(17) -0.0077(18)
C00M 0.033(2) 0.0330(19) 0.0276(17) -0.0009(15) 0.0041(15) -0.0044(16)
C00N 0.038(2) 0.037(2) 0.045(2) 0.0052(18) 0.0082(18) 0.0048(18)
C00O 0.041(2) 0.034(2) 0.041(2) -0.0046(17) 0.0141(18) 0.0014(17)
C00P 0.039(2) 0.037(2) 0.0318(18) 0.0034(16) 0.0043(16) 0.0027(17)
C00Q 0.035(2) 0.045(2) 0.046(2) 0.002(2) -0.0008(18) 0.005(2)
C00R 0.035(2) 0.044(2) 0.047(2) -0.0034(19) -0.0013(18) 0.0070(19)
C00S 0.037(2) 0.056(3) 0.050(2) -0.005(2) -0.0050(19) -0.007(2)
C00T 0.058(3) 0.048(3) 0.091(4) -0.020(3) 0.014(3) 0.002(3)
C00U 0.083(4) 0.043(3) 0.051(3) -0.013(2) 0.019(3) -0.005(2)
C00V 0.052(3) 0.072(3) 0.044(2) 0.007(2) -0.008(2) -0.014(3)
C00W 0.079(4) 0.049(3) 0.089(4) 0.003(3) 0.026(3) -0.014(3)
O1 0.0472(17) 0.0429(16) 0.0302(13) -0.0030(12) -0.0016(11) 0.0066(13)

loop_
_atom_type_symbol
_atom_type_description
_atom_type_scat_dispersion_real
_atom_type_scat_dispersion_imag
_atom_type_scat_source
C C 0.0033 0.0016 'International Tables Vol C Tables 4.2.6.8 and 6.1.1.4'
H H 0.0000 0.0000 'International Tables Vol C Tables 4.2.6.8 and 6.1.1.4'
O O 0.0106 0.0060 'International Tables Vol C Tables 4.2.6.8 and 6.1.1.4'

loop_
_geom_angle_atom_site_label_1
_geom_angle_atom_site_label_2
_geom_angle_atom_site_label_3
_geom_angle
C00B O001 C00I 120.1(3)
C00D O002 C00R 115.6(3)
C00A O004 H004 109.5
C009 O006 H006 109.5
C00L O007 H007 109.5
C00T C008 C00P 122.9(4)
C00T C008 C00W 121.6(5)
C00W C008 C00P 115.5(4)
O006 C009 C00E 121.7(3)
O006 C009 C00Q 118.4(3)
C00Q C009 C00E 119.9(4)
O004 C00A H00A 108.6
O004 C00A C00L 111.0(3)
O004 C00A C00O 106.0(3)
C00L C00A H00A 108.6
C00O C00A H00A 108.6
C00O C00A C00L 113.8(3)
O001 C00B C00C 114.2(3)
O001 C00B C00H 124.0(3)
C00H C00B C00C 121.9(4)
C00B C00C H00C 119.8
C00G C00C C00B 120.4(4)
C00G C00C H00C 119.8
O002 C00D C00G 113.9(3)
O002 C00D C00M 123.5(3)
C00M C00D C00G 122.5(3)
C009 C00E C00J 122.1(3)
C00I C00E C009 117.0(3)
C00I C00E C00J 120.9(3)
C00M C00F H00F 108.6
C00M C00F C00P 110.3(3)
C00P C00F H00F 108.6
O1 C00F H00F 108.6
O1 C00F C00M 113.0(3)
O1 C00F C00P 107.8(3)
C00C C00G C00D 118.6(3)
C00C C00G C00S 121.1(4)
C00D C00G C00S 120.3(4)
C00B C00H C00J 117.7(3)
C00B C00H C00M 118.7(3)
C00M C00H C00J 123.6(3)
O001 C00I C00E 120.5(3)
O001 C00I C00K 115.5(3)
C00K C00I C00E 124.0(3)
O005 C00J C00E 120.4(3)
O005 C00J C00H 123.0(3)
C00E C00J C00H 116.6(3)
C00I C00K C00O 121.0(4)
C00N C00K C00I 116.6(3)
C00N C00K C00O 122.3(4)
O007 C00L C00A 107.9(3)
O007 C00L C00U 109.7(4)
O007 C00L C00V 105.6(4)
C00U C00L C00A 113.1(3)
C00U C00L C00V 111.1(4)
C00V C00L C00A 109.1(4)
C00D C00M C00F 120.0(3)
C00D C00M C00H 117.6(3)
C00H C00M C00F 122.2(3)
C00K C00N H00N 118.8
C00K C00N C00Q 122.3(4)
C00Q C00N H00N 118.8
C00A C00O H00B 109.1
C00A C00O H00D 109.1
C00K C00O C00A 112.3(3)
C00K C00O H00B 109.1
C00K C00O H00D 109.1
H00B C00O H00D 107.9
C008 C00P C00F 113.9(3)
C008 C00P H00P 106.3
C00F C00P H00P 106.3
C00R C00P C008 114.5(3)
C00R C00P C00F 108.8(3)
C00R C00P H00P 106.3
C009 C00Q C00N 120.2(4)
C009 C00Q H00Q 119.9
C00N C00Q H00Q 119.9
O002 C00R C00P 109.8(3)
O002 C00R H00E 109.7
O002 C00R H00G 109.7
C00P C00R H00E 109.7
C00P C00R H00G 109.7
H00E C00R H00G 108.2
C00G C00S H00H 109.5
C00G C00S H00I 109.5
C00G C00S H00J 109.5
H00H C00S H00I 109.5
H00H C00S H00J 109.5
H00I C00S H00J 109.5
C008 C00T H00K 125(3)
C008 C00T H00L 123(3)
H00K C00T H00L 112(5)
C00L C00U H00M 109.5
C00L C00U H00O 109.5
C00L C00U H00R 109.5
H00M C00U H00O 109.5
H00M C00U H00R 109.5
H00O C00U H00R 109.5
C00L C00V H00S 109.5
C00L C00V H00T 109.5
C00L C00V H00U 109.5
H00S C00V H00T 109.5
H00S C00V H00U 109.5
H00T C00V H00U 109.5
C008 C00W H00V 109.5
C008 C00W H00W 109.5
C008 C00W H00X 109.5
H00V C00W H00W 109.5
H00V C00W H00X 109.5
H00W C00W H00X 109.5
C00F O1 H1 109.5

loop_
_geom_bond_atom_site_label_1
_geom_bond_atom_site_label_2
_geom_bond_distance
O001 C00B 1.368(5)
O001 C00I 1.371(4)
O002 C00D 1.362(4)
O002 C00R 1.439(5)
O004 H004 0.8200
O004 C00A 1.424(4)
O005 C00J 1.248(4)
O006 H006 0.8200
O006 C009 1.348(5)
O007 H007 0.8200
O007 C00L 1.439(5)
C008 C00P 1.513(5)
C008 C00T 1.323(7)
C008 C00W 1.470(7)
C009 C00E 1.423(5)
C009 C00Q 1.381(6)
C00A H00A 0.9800
C00A C00L 1.531(5)
C00A C00O 1.522(5)
C00B C00C 1.394(5)
C00B C00H 1.388(5)
C00C H00C 0.9300
C00C C00G 1.362(6)
C00D C00G 1.415(5)
C00D C00M 1.386(5)
C00E C00I 1.395(5)
C00E C00J 1.454(5)
C00F H00F 0.9800
C00F C00M 1.524(5)
C00F C00P 1.530(5)
C00F O1 1.425(4)
C00G C00S 1.513(5)
C00H C00J 1.468(5)
C00H C00M 1.434(5)
C00I C00K 1.386(5)
C00K C00N 1.384(6)
C00K C00O 1.510(5)
C00L C00U 1.511(6)
C00L C00V 1.520(6)
C00N H00N 0.9300
C00N C00Q 1.384(6)
C00O H00B 0.9700
C00O H00D 0.9700
C00P H00P 0.9800
C00P C00R 1.503(5)
C00Q H00Q 0.9300
C00R H00E 0.9700
C00R H00G 0.9700
C00S H00H 0.9600
C00S H00I 0.9600
C00S H00J 0.9600
C00T H00K 1.02(6)
C00T H00L 0.99(6)
C00U H00M 0.9600
C00U H00O 0.9600
C00U H00R 0.9600
C00V H00S 0.9600
C00V H00T 0.9600
C00V H00U 0.9600
C00W H00V 0.9600
C00W H00W 0.9600
C00W H00X 0.9600
O1 H1 0.8200
